data_2105415
loop_
_publ_author_name
'Sawyer, J.F.'
'Schrobilgen, G.J.D.'

_publ_section_title
;
 Tris(pentafluorotellurato(VI))boron(III)
;
_journal_name_full 'Acta Crystallographica B (24,1968-38,1982)'
_journal_page_first 1561
_journal_page_last 1563
_journal_paper_doi 10.1107/S0567740882006384
_journal_volume 38
_journal_year 1982
_chemical_formula_sum 'B F15 O3 Te3'
_chemical_name_systematic 'B (O Te F5)3'
_space_group_IT_number 176
_symmetry_space_group_name_Hall '-P 6c'
_symmetry_space_group_name_H-M 'P 63/m'
_cell_angle_alpha 90
_cell_angle_beta 90
_cell_angle_gamma 120
_cell_formula_units_Z 2
_cell_length_a 9.218
_cell_length_b 9.218
_cell_length_c 9.207
_cell_volume 677.520
_citation_journal_id_ASTM ACBCAR
_cod_data_source_file boron0-1_216.cif
_cod_data_source_block B1F15O3Te3
_cod_original_cell_volume 677.5201
_cod_original_formula_sum 'B1 F15 O3 Te3'
_cod_database_code 2105415

loop_
_symmetry_equiv_pos_as_xyz
x,y,z
x-y,x,z+1/2
-y,x-y,z
-x,-y,z+1/2
-x+y,-x,z
y,-x+y,z+1/2
-x,-y,-z
-x+y,-x,-z-1/2
y,-x+y,-z
x,y,-z-1/2
x-y,x,-z
-y,x-y,-z-1/2

loop_
_atom_site_label
_atom_site_type_symbol
_atom_site_fract_x
_atom_site_fract_y
_atom_site_fract_z
_atom_site_occupancy
_atom_site_U_iso_or_equiv
O1 O-2 0.4218 0.585 0.25 1 0.0
F1 F-1 0.2986 0.1371 0.25 1 0.0
F3 F-1 0.5124 0.3968 0.3878 1 0.0
Te1 Te+6 0.3555 0.3569 0.25 1 0.0
F2 F-1 0.2006 0.3096 0.3902 1 0.0
B1 B+3 0.3333 0.6667 0.25 1 0.0
